data_2208899
loop_
_publ_author_name
'Yan-Bo Weng '
'Jing-Kang Wang'
'Yan-Fei Wang'

_publ_section_title
;
 2-(Dibenzoylamino)pyridine
;
_journal_coeditor_code HG2021
_journal_issue 5
_journal_name_full 'Acta Crystallographica Section E'
_journal_page_first o1868
_journal_page_last o1869
_journal_paper_doi 10.1107/S1600536806012852
_journal_volume 62
_journal_year 2006
_chemical_formula_iupac 'C19 H14 N2 O2'
_chemical_formula_moiety 'C19 H14 N2 O2'
_chemical_formula_sum 'C19 H14 N2 O2'
_chemical_formula_weight 302.32
_chemical_melting_point 441.2
_chemical_name_systematic
;
2-(Dibenzoylamino)pyridine
;
_space_group_IT_number 19
_symmetry_cell_setting orthorhombic
_symmetry_space_group_name_Hall 'P 2ac 2ab'
_symmetry_space_group_name_H-M 'P 21 21 21'
_atom_sites_solution_hydrogens geom
_atom_sites_solution_primary direct
_atom_sites_solution_secondary difmap
_cell_angle_alpha 90.00
_cell_angle_beta 90.00
_cell_angle_gamma 90.00
_cell_formula_units_Z 4
_cell_length_a 9.0343(18)
_cell_length_b 9.2051(18)
_cell_length_c 19.152(4)
_cell_measurement_reflns_used 13411
_cell_measurement_temperature 296(2)
_cell_measurement_theta_max 27.54
_cell_measurement_theta_min 3.07
_cell_volume 1592.7(6)
_computing_cell_refinement RAPID-AUTO
_computing_data_collection 'RAPID-AUTO (Rigaku, 2004)'
_computing_data_reduction RAPID-AUTO
_computing_molecular_graphics 'SHELXTL (Bruker, 1997)'
_computing_publication_material SHELXTL
_computing_structure_refinement 'SHELXL97 (Sheldrick, 1997)'
_computing_structure_solution 'SHELXS97 (Sheldrick, 1997)'
_diffrn_ambient_temperature 296(2)
_diffrn_measured_fraction_theta_full 0.995
_diffrn_measured_fraction_theta_max 0.995
_diffrn_measurement_device_type 'Rigaku R-AXIS RAPID IP area-detector'
_diffrn_measurement_method '\f or \w scans?'
_diffrn_radiation_monochromator graphite
_diffrn_radiation_source 'rotating anode'
_diffrn_radiation_type MoK\a
_diffrn_radiation_wavelength 0.71073
_diffrn_reflns_av_R_equivalents 0.0284
_diffrn_reflns_av_sigmaI/netI 0.0186
_diffrn_reflns_limit_h_max 10
_diffrn_reflns_limit_h_min -10
_diffrn_reflns_limit_k_max 10
_diffrn_reflns_limit_k_min -10
_diffrn_reflns_limit_l_max 23
_diffrn_reflns_limit_l_min -23
_diffrn_reflns_number 13101
_diffrn_reflns_theta_full 25.49
_diffrn_reflns_theta_max 25.49
_diffrn_reflns_theta_min 3.07
_diffrn_standards_decay_% 0
_diffrn_standards_number 0
_exptl_absorpt_coefficient_mu 0.083
_exptl_absorpt_correction_T_max 0.9824
_exptl_absorpt_correction_T_min 0.9660
_exptl_absorpt_correction_type multi-scan
_exptl_absorpt_process_details '(SADABS; Sheldrick, 1996)'
_exptl_crystal_colour colorless
_exptl_crystal_density_diffrn 1.261
_exptl_crystal_density_method 'not measured'
_exptl_crystal_description block
_exptl_crystal_F_000 632
_exptl_crystal_size_max 0.42
_exptl_crystal_size_mid 0.41
_exptl_crystal_size_min 0.21
_refine_diff_density_max 0.097
_refine_diff_density_min -0.110
_refine_ls_extinction_coef 0.016(3)
_refine_ls_extinction_expression Fc^*^=kFc[1+0.001xFc^2^\l^3^/sin(2\q)]^-1/4^
_refine_ls_extinction_method SHELXL97
_refine_ls_goodness_of_fit_ref 1.164
_refine_ls_hydrogen_treatment constr
_refine_ls_matrix_type full
_refine_ls_number_parameters 209
_refine_ls_number_reflns 1708
_refine_ls_number_restraints 0
_refine_ls_restrained_S_all 1.164
_refine_ls_R_factor_all 0.0305
_refine_ls_R_factor_gt 0.0279
_refine_ls_shift/su_max 0.000
_refine_ls_shift/su_mean 0.000
_refine_ls_structure_factor_coef Fsqd
_refine_ls_weighting_details 'calc w=1/[\s^2^(Fo^2^)+(0.0583P)^2^+0.0123P] where P=(Fo^2^+2Fc^2^)/3'
_refine_ls_weighting_scheme calc
_refine_ls_wR_factor_gt 0.0841
_refine_ls_wR_factor_ref 0.0858
_reflns_number_gt 1580
_reflns_number_total 1708
_reflns_threshold_expression I>2\s(I)
_cod_data_source_file hg2021.cif
_cod_data_source_block I
_cod_original_cell_volume 1592.7(5)
_cod_database_code 2208899
_cod_database_fobs_code 2208899

loop_
_symmetry_equiv_pos_as_xyz
'x, y, z'
'-x+1/2, -y, z+1/2'
'-x, y+1/2, -z+1/2'
'x+1/2, -y+1/2, -z'

loop_
_atom_site_type_symbol
_atom_site_label
_atom_site_fract_x
_atom_site_fract_y
_atom_site_fract_z
_atom_site_U_iso_or_equiv
_atom_site_adp_type
_atom_site_calc_flag
_atom_site_refinement_flags
_atom_site_occupancy
N N1 0.90112(13) 0.36070(15) 0.15715(7) 0.0474(3) Uani d . 1
N N2 1.05416(16) 0.32738(19) 0.06057(8) 0.0614(4) Uani d . 1
O O1 0.66920(13) 0.39447(15) 0.11274(7) 0.0625(4) Uani d . 1
O O2 0.91932(16) 0.13646(14) 0.20693(8) 0.0726(4) Uani d . 1
C C1 0.7699(2) 0.6391(3) 0.03357(11) 0.0705(6) Uani d . 1
H H1A 0.7036 0.5814 0.0089 0.085 Uiso calc R 1
C C2 0.7997(3) 0.7791(3) 0.01122(13) 0.0899(8) Uani d . 1
H H2B 0.7555 0.8147 -0.0291 0.108 Uiso calc R 1
C C3 0.8947(3) 0.8651(3) 0.04876(16) 0.0900(7) Uani d . 1
H H3A 0.9133 0.9596 0.0341 0.108 Uiso calc R 1
C C4 0.9617(3) 0.8135(2) 0.10702(14) 0.0830(7) Uani d . 1
H H4A 1.0249 0.8731 0.1325 0.100 Uiso calc R 1
C C5 0.9364(2) 0.6727(2) 0.12864(10) 0.0609(5) Uani d . 1
H H5A 0.9854 0.6367 0.1677 0.073 Uiso calc R 1
C C6 0.83897(17) 0.58521(19) 0.09279(8) 0.0497(4) Uani d . 1
C C7 0.79446(16) 0.44097(19) 0.11944(8) 0.0473(4) Uani d . 1
C C8 0.85407(18) 0.25127(17) 0.20353(9) 0.0516(4) Uani d . 1
C C9 0.73006(18) 0.28778(18) 0.25128(9) 0.0506(4) Uani d . 1
C C10 0.6357(2) 0.1779(2) 0.27210(12) 0.0688(5) Uani d . 1
H H10A 0.6462 0.0851 0.2536 0.083 Uiso calc R 1
C C11 0.5262(3) 0.2056(3) 0.32020(16) 0.0882(7) Uani d . 1
H H11A 0.4619 0.1317 0.3335 0.106 Uiso calc R 1
C C12 0.5115(3) 0.3398(3) 0.34832(13) 0.0862(7) Uani d . 1
H H12A 0.4376 0.3576 0.3810 0.103 Uiso calc R 1
C C13 0.6051(3) 0.4493(2) 0.32869(12) 0.0799(6) Uani d . 1
H H13A 0.5945 0.5411 0.3483 0.096 Uiso calc R 1
C C14 0.7148(2) 0.4246(2) 0.28011(11) 0.0632(5) Uani d . 1
H H14A 0.7781 0.4994 0.2669 0.076 Uiso calc R 1
C C15 1.04790(16) 0.34642(17) 0.12835(9) 0.0465(4) Uani d . 1
C C16 1.16893(19) 0.3532(2) 0.17189(10) 0.0569(4) Uani d . 1
H H16A 1.1580 0.3675 0.2197 0.068 Uiso calc R 1
C C17 1.30753(19) 0.3381(2) 0.14188(11) 0.0624(5) Uani d . 1
H H17A 1.3924 0.3415 0.1693 0.075 Uiso calc R 1
C C18 1.3179(2) 0.3182(2) 0.07186(12) 0.0662(5) Uani d . 1
H H18A 1.4096 0.3073 0.0505 0.079 Uiso calc R 1
C C19 1.1902(2) 0.3145(2) 0.03327(11) 0.0707(5) Uani d . 1
H H19A 1.1985 0.3024 -0.0148 0.085 Uiso calc R 1

loop_
_atom_site_aniso_label
_atom_site_aniso_U_11
_atom_site_aniso_U_22
_atom_site_aniso_U_33
_atom_site_aniso_U_12
_atom_site_aniso_U_13
_atom_site_aniso_U_23
N1 0.0352(6) 0.0537(7) 0.0531(7) 0.0013(6) 0.0021(5) 0.0018(6)
N2 0.0488(7) 0.0789(10) 0.0566(9) 0.0013(8) 0.0017(6) -0.0142(8)
O1 0.0390(6) 0.0788(8) 0.0696(8) -0.0048(6) -0.0062(5) -0.0039(6)
O2 0.0703(8) 0.0515(6) 0.0961(11) 0.0088(7) 0.0151(8) 0.0062(6)
C1 0.0600(10) 0.0927(15) 0.0587(11) 0.0074(11) -0.0062(8) 0.0119(10)
C2 0.0828(15) 0.109(2) 0.0776(14) 0.0205(15) 0.0014(13) 0.0423(14)
C3 0.0732(13) 0.0815(14) 0.1154(19) 0.0077(13) 0.0108(14) 0.0429(14)
C4 0.0734(13) 0.0674(12) 0.1083(18) -0.0055(11) -0.0046(13) 0.0158(12)
C5 0.0566(10) 0.0610(10) 0.0652(11) 0.0005(9) -0.0056(8) 0.0068(9)
C6 0.0381(7) 0.0636(9) 0.0474(8) 0.0082(7) 0.0040(6) 0.0034(7)
C7 0.0354(7) 0.0611(9) 0.0455(8) 0.0047(7) -0.0008(6) -0.0066(7)
C8 0.0440(8) 0.0477(8) 0.0629(10) -0.0028(7) -0.0021(7) -0.0014(7)
C9 0.0439(8) 0.0508(9) 0.0570(9) -0.0037(7) 0.0015(7) 0.0060(7)
C10 0.0581(11) 0.0566(10) 0.0918(14) -0.0093(9) 0.0100(10) 0.0085(10)
C11 0.0690(13) 0.0814(14) 0.1143(19) -0.0141(12) 0.0307(13) 0.0228(14)
C12 0.0758(14) 0.0949(17) 0.0879(16) 0.0072(13) 0.0344(12) 0.0140(13)
C13 0.0942(16) 0.0693(12) 0.0761(13) 0.0051(12) 0.0271(12) -0.0024(10)
C14 0.0683(11) 0.0537(9) 0.0675(11) -0.0101(9) 0.0134(9) 0.0015(8)
C15 0.0374(7) 0.0468(8) 0.0554(9) 0.0013(7) 0.0027(6) -0.0034(7)
C16 0.0442(8) 0.0674(10) 0.0591(10) 0.0029(9) -0.0030(7) -0.0026(8)
C17 0.0389(8) 0.0657(11) 0.0825(13) 0.0030(8) -0.0053(8) -0.0007(10)
C18 0.0452(9) 0.0656(10) 0.0880(14) 0.0069(9) 0.0174(9) -0.0028(10)
C19 0.0653(11) 0.0839(13) 0.0628(11) 0.0032(11) 0.0149(9) -0.0145(10)

loop_
_atom_type_symbol
_atom_type_description
_atom_type_scat_dispersion_real
_atom_type_scat_dispersion_imag
_atom_type_scat_source
C C 0.0033 0.0000 'International Tables Vol C Tables 4.2.6.8 and 6.1.1.4'
H H 0.0000 0.0000 'International Tables Vol C Tables 4.2.6.8 and 6.1.1.4'
N N 0.0061 0.0000 'International Tables Vol C Tables 4.2.6.8 and 6.1.1.4'
O O 0.0106 0.0000 'International Tables Vol C Tables 4.2.6.8 and 6.1.1.4'

loop_
_geom_angle_atom_site_label_1
_geom_angle_atom_site_label_2
_geom_angle_atom_site_label_3
_geom_angle
C8 N1 C7 119.38(13)
C8 N1 C15 116.96(13)
C7 N1 C15 118.64(13)
C15 N2 C19 115.93(16)
C2 C1 C6 119.9(2)
C2 C1 H1A 120.1
C6 C1 H1A 120.1
C3 C2 C1 119.8(2)
C3 C2 H2B 120.1
C1 C2 H2B 120.1
C4 C3 C2 120.6(2)
C4 C3 H3A 119.7
C2 C3 H3A 119.7
C3 C4 C5 120.1(2)
C3 C4 H4A 119.9
C5 C4 H4A 119.9
C6 C5 C4 120.4(2)
C6 C5 H5A 119.8
C4 C5 H5A 119.8
C5 C6 C1 119.11(18)
C5 C6 C7 121.82(15)
C1 C6 C7 118.79(17)
O1 C7 N1 120.29(16)
O1 C7 C6 122.18(15)
N1 C7 C6 117.43(13)
O2 C8 N1 120.71(15)
O2 C8 C9 122.10(16)
N1 C8 C9 117.02(14)
C14 C9 C10 119.37(17)
C14 C9 C8 121.83(15)
C10 C9 C8 118.54(15)
C11 C10 C9 120.10(19)
C11 C10 H10A 119.9
C9 C10 H10A 119.9
C12 C11 C10 120.4(2)
C12 C11 H11A 119.8
C10 C11 H11A 119.8
C11 C12 C13 120.1(2)
C11 C12 H12A 119.9
C13 C12 H12A 119.9
C12 C13 C14 120.6(2)
C12 C13 H13A 119.7
C14 C13 H13A 119.7
C13 C14 C9 119.41(18)
C13 C14 H14A 120.3
C9 C14 H14A 120.3
N2 C15 C16 124.86(15)
N2 C15 N1 115.50(14)
C16 C15 N1 119.64(15)
C15 C16 C17 117.53(17)
C15 C16 H16A 121.2
C17 C16 H16A 121.2
C18 C17 C16 119.08(18)
C18 C17 H17A 120.5
C16 C17 H17A 120.5
C17 C18 C19 118.60(18)
C17 C18 H18A 120.7
C19 C18 H18A 120.7
N2 C19 C18 123.99(18)
N2 C19 H19A 118.0
C18 C19 H19A 118.0

loop_
_geom_bond_atom_site_label_1
_geom_bond_atom_site_label_2
_geom_bond_distance
N1 C8 1.409(2)
N1 C7 1.413(2)
N1 C15 1.442(2)
N2 C15 1.311(2)
N2 C19 1.341(3)
O1 C7 1.2166(19)
O2 C8 1.212(2)
C1 C2 1.384(3)
C1 C6 1.387(3)
C1 H1A 0.9300
C2 C3 1.371(4)
C2 H2B 0.9300
C3 C4 1.356(4)
C3 H3A 0.9300
C4 C5 1.380(3)
C4 H4A 0.9300
C5 C6 1.376(3)
C5 H5A 0.9300
C6 C7 1.478(2)
C8 C9 1.485(2)
C9 C14 1.382(3)
C9 C10 1.382(2)
C10 C11 1.375(3)
C10 H10A 0.9300
C11 C12 1.355(4)
C11 H11A 0.9300
C12 C13 1.368(3)
C12 H12A 0.9300
C13 C14 1.379(3)
C13 H13A 0.9300
C14 H14A 0.9300
C15 C16 1.377(2)
C16 C17 1.385(3)
C16 H16A 0.9300
C17 C18 1.357(3)
C17 H17A 0.9300
C18 C19 1.370(3)
C18 H18A 0.9300
C19 H19A 0.9300

loop_
_geom_torsion_atom_site_label_1
_geom_torsion_atom_site_label_2
_geom_torsion_atom_site_label_3
_geom_torsion_atom_site_label_4
_geom_torsion
C6 C1 C2 C3 -1.6(3)
C1 C2 C3 C4 1.1(4)
C2 C3 C4 C5 0.9(4)
C3 C4 C5 C6 -2.3(4)
C4 C5 C6 C1 1.8(3)
C4 C5 C6 C7 -171.97(19)
C2 C1 C6 C5 0.2(3)
C2 C1 C6 C7 174.13(18)
C8 N1 C7 O1 -18.6(2)
C15 N1 C7 O1 135.56(16)
C8 N1 C7 C6 157.80(14)
C15 N1 C7 C6 -48.0(2)
C5 C6 C7 O1 142.74(18)
C1 C6 C7 O1 -31.0(2)
C5 C6 C7 N1 -33.6(2)
C1 C6 C7 N1 152.60(16)
C7 N1 C8 O2 138.92(17)
C15 N1 C8 O2 -15.7(2)
C7 N1 C8 C9 -45.8(2)
C15 N1 C8 C9 159.56(14)
O2 C8 C9 C14 138.8(2)
N1 C8 C9 C14 -36.4(2)
O2 C8 C9 C10 -35.3(3)
N1 C8 C9 C10 149.54(17)
C14 C9 C10 C11 1.1(3)
C8 C9 C10 C11 175.3(2)
C9 C10 C11 C12 -1.0(4)
C10 C11 C12 C13 0.4(4)
C11 C12 C13 C14 0.2(4)
C12 C13 C14 C9 -0.1(3)
C10 C9 C14 C13 -0.5(3)
C8 C9 C14 C13 -174.53(19)
C19 N2 C15 C16 -0.3(3)
C19 N2 C15 N1 179.76(17)
C8 N1 C15 N2 115.52(17)
C7 N1 C15 N2 -39.3(2)
C8 N1 C15 C16 -64.5(2)
C7 N1 C15 C16 140.73(17)
N2 C15 C16 C17 -0.4(3)
N1 C15 C16 C17 179.63(17)
C15 C16 C17 C18 0.3(3)
C16 C17 C18 C19 0.3(3)
C15 N2 C19 C18 1.0(3)
C17 C18 C19 N2 -1.0(3)

loop_
_cod_related_entry_id
_cod_related_entry_database
_cod_related_entry_code
1 ChemSpider 248865
